data_2014330
loop_
_publ_author_name
'Michel Fleck'
'Ladislav Bohat\'y'

_publ_section_title
;
 Compounds of glycine with metal sulfates and thiosulfates: glycine
 cobalt sulfate pentahydrate, glycine sodium thiosulfate dihydrate and
 glycine potassium thiosulfate
;
_journal_coeditor_code FG3001
_journal_issue 1
_journal_name_full 'Acta Crystallographica Section C'
_journal_page_first m22
_journal_page_last m26
_journal_paper_doi 10.1107/S0108270105040606
_journal_volume 62
_journal_year 2006
_chemical_formula_iupac '[Co (H2 O)6] [Co (C2 H5 N O2)2 (H2 O)4] (S O4)2'
_chemical_formula_moiety 'H12 Co1 O6 2+, C4 H18 Co1 N2 O8 2+, 2O4 S 2-'
_chemical_formula_sum 'C4 H30 Co2 N2 O22 S2'
_chemical_formula_weight 640.28
_chemical_name_common 'glycin cobalt sulphate pentahydrate'
_chemical_name_systematic
;
hexaaquacobalt(II) tetraaquadiglycinatocobalt(II)
sulfate
;
_space_group_IT_number 2
_symmetry_cell_setting triclinic
_symmetry_space_group_name_Hall '-P 1'
_symmetry_space_group_name_H-M 'P -1'
_atom_sites_solution_hydrogens geom
_atom_sites_solution_primary direct
_atom_sites_solution_secondary difmap
_cell_angle_alpha 85.23(3)
_cell_angle_beta 83.31(3)
_cell_angle_gamma 83.22(3)
_cell_formula_units_Z 1
_cell_length_a 5.9700(10)
_cell_length_b 6.7750(10)
_cell_length_c 13.335(3)
_cell_measurement_reflns_used 2894
_cell_measurement_temperature 293(2)
_cell_measurement_theta_max 29.766
_cell_measurement_theta_min 4.876
_cell_volume 530.62(17)
_computing_cell_refinement 'HKL Scalepack (Otwinowski & Minor 1997)'
_computing_data_collection 'Collect (Nonius, 2003)'
_computing_data_reduction 'HKL Denzo (Otwinowski & Minor 1997) and Scalepack'
_computing_molecular_graphics 'DIAMOND (Version 2.1; Bergerhoff <i>et al.</i>,  1997)'
_computing_publication_material 'SHELXL97 (Sheldrick, 1997)'
_computing_structure_refinement 'SHELXL97 (Sheldrick, 1997; Farrugia 1997)'
_computing_structure_solution 'SHELXS97 (Sheldrick, 1997)'
_diffrn_ambient_temperature 293(2)
_diffrn_detector_area_resol_mean 9
_diffrn_measured_fraction_theta_full 0.988
_diffrn_measured_fraction_theta_max 0.988
_diffrn_measurement_device_type 'Nonius KappaCCD diffractometer'
_diffrn_measurement_method '\w scans'
_diffrn_radiation_monochromator graphite
_diffrn_radiation_source 'fine-focus sealed tube'
_diffrn_radiation_type MoK\a
_diffrn_radiation_wavelength 0.71073
_diffrn_reflns_av_R_equivalents 0.0139
_diffrn_reflns_av_sigmaI/netI 0.0222
_diffrn_reflns_limit_h_max 8
_diffrn_reflns_limit_h_min -8
_diffrn_reflns_limit_k_max 9
_diffrn_reflns_limit_k_min -9
_diffrn_reflns_limit_l_max 19
_diffrn_reflns_limit_l_min -19
_diffrn_reflns_number 5847
_diffrn_reflns_theta_full 30.47
_diffrn_reflns_theta_max 30.47
_diffrn_reflns_theta_min 4.17
_exptl_absorpt_coefficient_mu 1.866
_exptl_absorpt_correction_T_max 0.5710
_exptl_absorpt_correction_T_min 0.4788
_exptl_absorpt_correction_type multi-scan
_exptl_absorpt_process_details '(Otwinowski & Minor, 1997)'
_exptl_crystal_colour red
_exptl_crystal_density_diffrn 2.004
_exptl_crystal_density_method 'not measured'
_exptl_crystal_description fragment
_exptl_crystal_F_000 330
_exptl_crystal_size_max 0.40
_exptl_crystal_size_mid 0.35
_exptl_crystal_size_min 0.30
_refine_diff_density_max 0.458
_refine_diff_density_min -0.431
_refine_ls_extinction_coef 0.076(4)
_refine_ls_extinction_expression Fc^*^=kFc[1+0.001xFc^2^\l^3^/sin(2\q)]^-1/4^
_refine_ls_extinction_method SHELXL97
_refine_ls_goodness_of_fit_ref 1.059
_refine_ls_hydrogen_treatment constr
_refine_ls_matrix_type full
_refine_ls_number_parameters 209
_refine_ls_number_reflns 3191
_refine_ls_number_restraints 0
_refine_ls_restrained_S_all 1.059
_refine_ls_R_factor_all 0.0216
_refine_ls_R_factor_gt 0.0202
_refine_ls_shift/su_max 0.001
_refine_ls_shift/su_mean 0.000
_refine_ls_structure_factor_coef Fsqd
_refine_ls_weighting_details 'calc w=1/[\s^2^(Fo^2^)+(0.0202P)^2^+0.2124P] where P=(Fo^2^+2Fc^2^)/3'
_refine_ls_weighting_scheme calc
_refine_ls_wR_factor_gt 0.0511
_refine_ls_wR_factor_ref 0.0519
_reflns_number_gt 3036
_reflns_number_total 3191
_reflns_threshold_expression I>2\s(I)
_cod_data_source_file fg3001.cif
_cod_data_source_block I
_cod_database_code 2014330

loop_
_symmetry_equiv_pos_as_xyz
'x, y, z'
'-x, -y, -z'

loop_
_atom_site_label
_atom_site_fract_x
_atom_site_fract_y
_atom_site_fract_z
_atom_site_U_iso_or_equiv
_atom_site_adp_type
_atom_site_calc_flag
_atom_site_refinement_flags
_atom_site_occupancy
_atom_site_disorder_assembly
_atom_site_disorder_group
_atom_site_type_symbol
Co1 0.5000 0.0000 0.0000 0.01566(6) Uani d S 1 . . Co
O1W 0.54763(15) 0.23385(14) 0.08030(9) 0.0351(2) Uani d . 1 . . O
H1W1 0.4630 0.3239 0.0902 0.042 Uiso d R 1 . . H
H2W1 0.6680 0.2499 0.0923 0.042 Uiso d R 1 . . H
O2W 0.20748(14) 0.15817(13) -0.05029(7) 0.02450(17) Uani d . 1 . . O
H1W2 0.2180 0.2500 -0.0908 0.029 Uiso d R 1 . . H
H2W2 0.1190 0.1960 -0.0007 0.029 Uiso d R 1 . . H
O3W 0.29385(15) -0.10454(13) 0.13058(7) 0.02451(17) Uani d . 1 . . O
H1W3 0.2561 -0.2200 0.1317 0.029 Uiso d R 1 . . H
H2W3 0.1791 -0.0280 0.1437 0.029 Uiso d R 1 . . H
Co2 0.5000 0.5000 0.5000 0.01567(6) Uani d S 1 . . Co
O1 0.97249(16) 0.82634(18) 0.38482(9) 0.0405(3) Uani d . 1 . . O
O2 0.64348(15) 0.77729(13) 0.47608(6) 0.02304(17) Uani d . 1 . . O
O4W 0.19176(14) 0.65457(15) 0.53687(7) 0.02818(19) Uani d . 1 . . O
H1W4 0.1141 0.6960 0.4921 0.034 Uiso d R 1 . . H
H2W4 0.1071 0.6390 0.5888 0.034 Uiso d R 1 . . H
O5W 0.43859(14) 0.53851(14) 0.34563(6) 0.02478(18) Uani d . 1 . . O
H1W5 0.5420 0.5300 0.3010 0.030 Uiso d R 1 . . H
H2W5 0.3350 0.4940 0.3282 0.030 Uiso d R 1 . . H
N1 0.39389(18) 0.99860(17) 0.34518(8) 0.0264(2) Uani d . 1 . . N
H1N 0.3660 1.0420 0.4093 0.032 Uiso d R 1 . . H
H2N 0.3390 0.8900 0.3421 0.032 Uiso d R 1 . . H
H3N 0.3250 1.0830 0.3057 0.032 Uiso d R 1 . . H
C1 0.76362(19) 0.84857(17) 0.39963(9) 0.0206(2) Uani d . 1 . . C
C2 0.6424(2) 0.97830(19) 0.31948(9) 0.0244(2) Uani d . 1 . . C
H1C 0.6950 1.1093 0.3129 0.029 Uiso calc R 1 . . H
H2C 0.6799 0.9200 0.2548 0.029 Uiso calc R 1 . . H
S1 0.01339(4) 0.41135(4) 0.187221(19) 0.01505(6) Uani d . 1 . . S
O1S 0.09684(15) 0.34647(14) 0.28635(7) 0.02613(18) Uani d . 1 . . O
O2S 0.18447(15) 0.51719(13) 0.12291(7) 0.02591(18) Uani d . 1 . . O
O3S -0.02773(14) 0.23353(13) 0.13789(7) 0.02426(17) Uani d . 1 . . O
O4S -0.20125(14) 0.54266(13) 0.20217(7) 0.02488(18) Uani d . 1 . . O

loop_
_atom_site_aniso_label
_atom_site_aniso_U_11
_atom_site_aniso_U_22
_atom_site_aniso_U_33
_atom_site_aniso_U_12
_atom_site_aniso_U_13
_atom_site_aniso_U_23
Co1 0.01402(9) 0.01463(10) 0.01847(10) -0.00038(7) -0.00293(7) -0.00207(7)
O1W 0.0186(4) 0.0282(5) 0.0628(7) 0.0016(3) -0.0108(4) -0.0249(5)
O2W 0.0217(4) 0.0266(4) 0.0226(4) 0.0065(3) -0.0023(3) 0.0010(3)
O3W 0.0236(4) 0.0209(4) 0.0279(4) -0.0032(3) 0.0012(3) -0.0002(3)
Co2 0.01228(9) 0.01925(10) 0.01489(10) -0.00075(7) -0.00090(7) 0.00010(7)
O1 0.0175(4) 0.0558(7) 0.0442(6) -0.0010(4) -0.0030(4) 0.0159(5)
O2 0.0257(4) 0.0229(4) 0.0206(4) -0.0060(3) -0.0016(3) 0.0017(3)
O4W 0.0168(4) 0.0392(5) 0.0248(4) 0.0060(3) 0.0014(3) 0.0016(4)
O5W 0.0186(4) 0.0398(5) 0.0170(4) -0.0077(3) -0.0014(3) -0.0027(3)
N1 0.0225(5) 0.0293(5) 0.0268(5) 0.0026(4) -0.0076(4) 0.0012(4)
C1 0.0195(5) 0.0202(5) 0.0222(5) -0.0029(4) -0.0034(4) 0.0006(4)
C2 0.0222(5) 0.0272(6) 0.0229(5) -0.0029(4) -0.0030(4) 0.0044(4)
S1 0.01277(11) 0.01520(11) 0.01667(12) -0.00067(8) -0.00031(8) -0.00108(9)
O1S 0.0259(4) 0.0316(5) 0.0207(4) 0.0007(3) -0.0070(3) 0.0001(3)
O2S 0.0213(4) 0.0195(4) 0.0343(5) -0.0044(3) 0.0083(3) 0.0004(3)
O3S 0.0220(4) 0.0224(4) 0.0300(4) -0.0045(3) -0.0024(3) -0.0089(3)
O4S 0.0183(4) 0.0264(4) 0.0260(4) 0.0066(3) 0.0036(3) 0.0005(3)

loop_
_atom_type_symbol
_atom_type_description
_atom_type_scat_dispersion_real
_atom_type_scat_dispersion_imag
_atom_type_scat_source
C C 0.0033 0.0016 'International Tables Vol C Tables 4.2.6.8 and 6.1.1.4'
H H 0.0000 0.0000 'International Tables Vol C Tables 4.2.6.8 and 6.1.1.4'
N N 0.0061 0.0033 'International Tables Vol C Tables 4.2.6.8 and 6.1.1.4'
O O 0.0106 0.0060 'International Tables Vol C Tables 4.2.6.8 and 6.1.1.4'
S S 0.1246 0.1234 'International Tables Vol C Tables 4.2.6.8 and 6.1.1.4'
Co Co 0.3494 0.9721 'International Tables Vol C Tables 4.2.6.8 and 6.1.1.4'

loop_
_geom_angle_atom_site_label_1
_geom_angle_atom_site_label_2
_geom_angle_atom_site_label_3
_geom_angle_site_symmetry_1
_geom_angle_site_symmetry_3
_geom_angle
O1W Co1 O1W . 2_655 180.00(5)
O1W Co1 O2W . 2_655 89.46(4)
O1W Co1 O2W 2_655 2_655 90.54(4)
O1W Co1 O2W . . 90.54(4)
O1W Co1 O2W 2_655 . 89.46(4)
O2W Co1 O2W 2_655 . 180.00(6)
O1W Co1 O3W . . 87.26(5)
O1W Co1 O3W 2_655 . 92.74(5)
O2W Co1 O3W 2_655 . 91.92(4)
O2W Co1 O3W . . 88.08(4)
O1W Co1 O3W . 2_655 92.74(5)
O1W Co1 O3W 2_655 2_655 87.26(5)
O2W Co1 O3W 2_655 2_655 88.08(4)
O2W Co1 O3W . 2_655 91.92(4)
O3W Co1 O3W . 2_655 180.00(3)
Co1 O1W H1W1 . . 125.8
Co1 O1W H2W1 . . 120.7
H1W1 O1W H2W1 . . 111.9
Co1 O2W H1W2 . . 119.8
Co1 O2W H2W2 . . 109.6
H1W2 O2W H2W2 . . 108.2
Co1 O3W H1W3 . . 117.6
Co1 O3W H2W3 . . 112.3
H1W3 O3W H2W3 . . 108.3
O4W Co2 O4W 2_666 . 180.0000(10)
O4W Co2 O5W 2_666 . 91.13(5)
O4W Co2 O5W . . 88.87(5)
O4W Co2 O5W 2_666 2_666 88.87(5)
O4W Co2 O5W . 2_666 91.13(5)
O5W Co2 O5W . 2_666 180.0
O4W Co2 O2 2_666 2_666 88.70(4)
O4W Co2 O2 . 2_666 91.30(4)
O5W Co2 O2 . 2_666 93.25(4)
O5W Co2 O2 2_666 2_666 86.75(4)
O4W Co2 O2 2_666 . 91.30(4)
O4W Co2 O2 . . 88.70(4)
O5W Co2 O2 . . 86.75(4)
O5W Co2 O2 2_666 . 93.25(4)
O2 Co2 O2 2_666 . 180.0
C1 O2 Co2 . . 130.14(8)
Co2 O4W H1W4 . . 118.9
Co2 O4W H2W4 . . 127.0
H1W4 O4W H2W4 . . 107.6
Co2 O5W H1W5 . . 120.9
Co2 O5W H2W5 . . 119.7
H1W5 O5W H2W5 . . 108.6
C2 N1 H1N . . 106.7
C2 N1 H2N . . 112.0
H1N N1 H2N . . 111.1
C2 N1 H3N . . 112.9
H1N N1 H3N . . 108.1
H2N N1 H3N . . 106.1
O1 C1 O2 . . 126.01(11)
O1 C1 C2 . . 115.98(11)
O2 C1 C2 . . 117.98(10)
N1 C2 C1 . . 111.74(10)
N1 C2 H1C . . 109.3
C1 C2 H1C . . 109.3
N1 C2 H2C . . 109.3
C1 C2 H2C . . 109.3
H1C C2 H2C . . 107.9
O2S S1 O4S . . 110.05(6)
O2S S1 O3S . . 109.46(6)
O4S S1 O3S . . 108.97(6)
O2S S1 O1S . . 109.69(6)
O4S S1 O1S . . 109.87(6)
O3S S1 O1S . . 108.79(6)

loop_
_geom_bond_atom_site_label_1
_geom_bond_atom_site_label_2
_geom_bond_site_symmetry_2
_geom_bond_distance
_geom_bond_publ_flag
Co1 O1W . 2.0487(10) ?
Co1 O1W 2_655 2.0487(10) ?
Co1 O2W 2_655 2.0879(10) ?
Co1 O2W . 2.0879(10) ?
Co1 O3W . 2.1330(11) ?
Co1 O3W 2_655 2.1330(11) ?
O1W H1W1 . 0.7552 ?
O1W H2W1 . 0.7762 ?
O2W H1W2 . 0.7925 ?
O2W H2W2 . 0.8350 ?
O3W H1W3 . 0.8377 ?
O3W H2W3 . 0.8199 ?
Co2 O4W 2_666 2.0358(11) ?
Co2 O4W . 2.0358(11) ?
Co2 O5W . 2.1222(10) ?
Co2 O5W 2_666 2.1222(10) ?
Co2 O2 2_666 2.1404(10) ?
Co2 O2 . 2.1404(10) ?
O1 C1 . 1.2328(15) ?
O2 C1 . 1.2714(14) ?
O4W H1W4 . 0.8103 ?
O4W H2W4 . 0.8155 ?
O5W H1W5 . 0.8064 ?
O5W H2W5 . 0.7851 ?
N1 C2 . 1.4758(16) ?
N1 H1N . 0.9178 ?
N1 H2N . 0.8460 ?
N1 H3N . 0.8474 ?
C1 C2 . 1.5207(17) ?
C2 H1C . 0.9700 ?
C2 H2C . 0.9700 ?
S1 O2S . 1.4695(10) ?
S1 O4S . 1.4744(10) ?
S1 O3S . 1.4776(9) ?
S1 O1S . 1.4812(10) ?

loop_
_geom_hbond_atom_site_label_D
_geom_hbond_atom_site_label_H
_geom_hbond_atom_site_label_A
_geom_hbond_site_symmetry_A
_geom_hbond_distance_DH
_geom_hbond_distance_HA
_geom_hbond_distance_DA
_geom_hbond_angle_DHA
O1W H1W1 O2S . 0.76 2.02 2.7605(16) 166.6
O1W H2W1 O3S 1_655 0.78 1.97 2.7329(14) 167.7
O2W H1W2 O4S 2_565 0.79 1.96 2.7438(15) 169.6
O2W H2W2 O3S . 0.84 1.97 2.7843(15) 163.5
O3W H1W3 O2S 1_545 0.84 1.90 2.7311(13) 175.0
O3W H2W3 O3S . 0.82 2.04 2.8101(15) 156.8
O4W H1W4 O1 1_455 0.81 1.85 2.6543(16) 169.5
O4W H2W4 O1S 2_566 0.82 1.95 2.7531(16) 169.7
O5W H1W5 O4S 1_655 0.81 1.91 2.7075(15) 172.0
O5W H2W5 O1S . 0.79 1.99 2.7666(14) 172.4
N1 H1N O2 2_676 0.92 2.03 2.9042(16) 159.1
N1 H2N O1 1_455 0.85 2.28 2.8725(17) 127.5
N1 H2N O5W . 0.85 2.38 3.0966(15) 142.4
N1 H3N O1S 1_565 0.85 2.13 2.8887(16) 148.8
